data_2010989
loop_
_publ_author_name
'Feher, Frank J.'
'Baldwin, Richard K.'
'Ziller, Joseph W.'

_publ_section_title
;
 (\h^6^-Hexamethylbenzene)(mesidine)ditriflatoruthenium(II)
;
_journal_issue 6
_journal_name_full 'Acta Crystallographica Section C'
_journal_page_first 633
_journal_page_last 634
_journal_paper_doi 10.1107/S0108270100001001
_journal_volume 56
_journal_year 2000
_chemical_formula_iupac '[Ru (C12 H18) (C F3 O3 S)2 (C9 H13 N)]'
_chemical_formula_moiety '[Ru (C12 H18) (C F3 O3 S)2 (C9 H13 N)]'
_chemical_formula_sum 'C23 H31 F6 N O6 Ru S2'
_chemical_formula_weight 696.68
_chemical_name_systematic
;
(\h^6^-hexamethylbenzene)bis(trifluoromethanesulfonato-O)
(2,4,6-trimethylaniline-N)ruthenium(II)
;
_space_group_IT_number 14
_symmetry_cell_setting monoclinic
_symmetry_space_group_name_Hall '-P 2yn'
_symmetry_space_group_name_H-M 'P 1 21/n 1'
_cell_angle_alpha 90.00
_cell_angle_beta 109.430(8)
_cell_angle_gamma 90.00
_cell_formula_units_Z 4
_cell_length_a 13.9497(13)
_cell_length_b 14.7055(15)
_cell_length_c 14.049(2)
_cell_measurement_reflns_used 35
_cell_measurement_temperature 163
_cell_measurement_theta_max 14.49
_cell_measurement_theta_min 5.36
_cell_volume 2717.8(6)
_computing_cell_refinement XSCANS
_computing_data_collection 'XSCANS (Siemens, 1994)'
_computing_data_reduction 'CARESS (Broach, 1978)'
_computing_molecular_graphics SHELXTL
_computing_publication_material SHELXTL
_computing_structure_refinement SHELXTL
_computing_structure_solution 'SHELXTL (Sheldrick, 1997)'
_diffrn_ambient_temperature 163
_diffrn_measured_fraction_theta_full 1.000
_diffrn_measured_fraction_theta_max 1.000
_diffrn_measurement_device_type 'Siemens P4'
_diffrn_measurement_method '2\q/\w scans'
_diffrn_radiation_monochromator graphite
_diffrn_radiation_source 'sealed tube'
_diffrn_radiation_type MoK\a
_diffrn_radiation_wavelength .71073
_diffrn_reflns_av_R_equivalents .020
_diffrn_reflns_av_sigmaI/netI .032
_diffrn_reflns_limit_h_max 18
_diffrn_reflns_limit_h_min 0
_diffrn_reflns_limit_k_max 19
_diffrn_reflns_limit_k_min 0
_diffrn_reflns_limit_l_max 17
_diffrn_reflns_limit_l_min -18
_diffrn_reflns_number 6422
_diffrn_reflns_theta_full 27.50
_diffrn_reflns_theta_max 27.50
_diffrn_reflns_theta_min 2.07
_diffrn_standards_decay_% <1.0
_diffrn_standards_interval_count 97
_diffrn_standards_number 3
_exptl_absorpt_coefficient_mu .811
_exptl_absorpt_correction_T_max .874
_exptl_absorpt_correction_T_min .811
_exptl_absorpt_correction_type numerical
_exptl_absorpt_process_details '(SHELXTL; Sheldrick, 1997)'
_exptl_crystal_colour red-orange
_exptl_crystal_density_diffrn 1.703
_exptl_crystal_density_meas ?
_exptl_crystal_density_method 'not measured'
_exptl_crystal_description cuboid
_exptl_crystal_F_000 1416
_exptl_crystal_size_max .27
_exptl_crystal_size_mid .27
_exptl_crystal_size_min .17
_refine_diff_density_max .435
_refine_diff_density_min -.354
_refine_ls_extinction_coef .00175(13)
_refine_ls_extinction_method 'SHELXTL (Sheldrick, 1997)'
_refine_ls_goodness_of_fit_ref 1.038
_refine_ls_hydrogen_treatment refall
_refine_ls_matrix_type full
_refine_ls_number_parameters 477
_refine_ls_number_reflns 6237
_refine_ls_number_restraints 0
_refine_ls_restrained_S_all 1.038
_refine_ls_R_factor_all .045
_refine_ls_R_factor_gt .030
_refine_ls_shift/su_max .011
_refine_ls_shift/su_mean .000
_refine_ls_structure_factor_coef Fsqd
_refine_ls_weighting_details 'calc w = 1/[\s^2^(Fo^2^)+(0.0284P)^2^+2.7894P] where P=(Fo^2^+2Fc^2^)/3'
_refine_ls_weighting_scheme calc
_refine_ls_wR_factor_ref .070
_reflns_number_gt 5082
_reflns_number_total 6237
_reflns_threshold_expression I>2\s(I)
_cod_data_source_file da1103.cif
_cod_data_source_block I
_cod_depositor_comments
;
The following automatic conversions were performed:
'_symmetry_cell_setting' value 'Monoclinic' changed to 'monoclinic'
according to '/home/saulius/struct/CIF-dictionaries/cif_core.dic'
dictionary named 'cif_core.dic' version 2.4.1 from 2010-06-29.

Automatic conversion script
Id: cif_fix_enum 1527 2010-12-29 10:47:43Z saulius 

The following automatic conversions were performed:

'_symmetry_cell_setting' value 'Monoclinic' changed to 'monoclinic'
according to /home/saulius/struct/CIF-dictionaries/cif_core.dic
dictionary named 'cif_core.dic' version 2.4.1 from 2010-06-29.

Automatic conversion script
Id: cif_fix_values 1715 2011-07-08 13:25:40Z adriana 

The following automatic conversions were performed:

'_exptl_crystal_density_meas' value 'none' was changed to '?' - the
value is perceived as not measured.

Automatic conversion script
Id: cif_fix_values 3008 2015-01-20 13:52:24Z robertas 
;
_cod_original_sg_symbol_H-M 'P 21/n'
_cod_database_code 2010989
_cod_database_fobs_code 2010989

loop_
_symmetry_equiv_pos_as_xyz
'x, y, z'
'-x+1/2, y+1/2, -z+1/2'
'-x, -y, -z'
'x-1/2, -y-1/2, z-1/2'

loop_
_atom_site_label
_atom_site_fract_x
_atom_site_fract_y
_atom_site_fract_z
_atom_site_U_iso_or_equiv
_atom_site_adp_type
_atom_site_calc_flag
_atom_site_refinement_flags
_atom_site_occupancy
_atom_site_disorder_assembly
_atom_site_disorder_group
_atom_site_type_symbol
Ru1 .355069(14) .238026(12) .619102(14) .01366(6) Uani d . 1 . . Ru
S1 .24803(5) .07454(4) .44508(5) .01905(13) Uani d . 1 . . S
S2 .14580(5) .18156(4) .67532(5) .01971(13) Uani d . 1 . . S
O1 .24463(13) .22742(13) .69675(13) .0217(4) Uani d . 1 . . O
O2 .15302(19) .08771(14) .70091(17) .0395(5) Uani d . 1 . . O
O3 .07294(15) .20901(16) .58050(14) .0330(5) Uani d . 1 . . O
O4 .27823(13) .11524(12) .54631(13) .0209(4) Uani d . 1 . . O
O5 .33011(15) .03670(14) .41869(16) .0325(5) Uani d . 1 . . O
O6 .17691(15) .12958(13) .36936(14) .0292(4) Uani d . 1 . . O
N1 .22796(16) .30117(14) .50000(16) .0174(4) Uani d . 1 . . N
C1 .46284(18) .35217(17) .67229(19) .0188(5) Uani d . 1 . . C
C2 .48730(18) .30452(17) .59470(19) .0191(5) Uani d . 1 . . C
C3 .50180(18) .20871(17) .59940(19) .0202(5) Uani d . 1 . . C
C4 .49324(18) .15914(18) .6849(2) .0213(5) Uani d . 1 . . C
C5 .47306(18) .20649(18) .76404(19) .0197(5) Uani d . 1 . . C
C6 .45365(18) .30274(18) .75628(18) .0198(5) Uani d . 1 . . C
C7 .4531(2) .45410(19) .6669(3) .0288(6) Uani d . 1 . . C
C8 .5005(2) .3590(2) .5087(2) .0269(6) Uani d . 1 . . C
C9 .5287(3) .1599(2) .5174(3) .0322(7) Uani d . 1 . . C
C10 .4978(3) .0566(2) .6855(3) .0317(7) Uani d . 1 . . C
C11 .4613(3) .1561(2) .8531(2) .0306(7) Uani d . 1 . . C
C12 .4209(2) .3495(2) .8354(2) .0272(6) Uani d . 1 . . C
C13 .22674(18) .39365(16) .46504(19) .0184(5) Uani d . 1 . . C
C14 .2022(2) .46387(18) .5198(2) .0225(5) Uani d . 1 . . C
C15 .1999(2) .55215(19) .4833(2) .0281(6) Uani d . 1 . . C
C16 .2226(2) .57194(19) .3966(2) .0282(6) Uani d . 1 . . C
C17 .2489(2) .5009(2) .3458(2) .0275(6) Uani d . 1 . . C
C18 .24977(19) .41063(18) .37700(19) .0212(5) Uani d . 1 . . C
C19 .1757(3) .4448(2) .6131(2) .0319(7) Uani d . 1 . . C
C20 .2180(3) .6683(3) .3582(4) .0464(9) Uani d . 1 . . C
C21 .2703(3) .3341(2) .3150(2) .0300(6) Uani d . 1 . . C
C22 .1019(2) .2347(2) .7714(2) .0302(6) Uani d . 1 . . C
C23 .1758(2) -.02449(18) .4620(2) .0270(6) Uani d . 1 . . C
F1 .01326(14) .19921(16) .76801(15) .0507(5) Uani d . 1 . . F
F2 .08963(18) .32287(14) .75842(16) .0538(6) Uani d . 1 . . F
F3 .16712(15) .22025(16) .86327(13) .0484(5) Uani d . 1 . . F
F4 .23397(16) -.07827(12) .53347(16) .0484(5) Uani d . 1 . . F
F5 .14436(17) -.07148(13) .37616(15) .0524(6) Uani d . 1 . . F
F6 .09609(14) -.00109(13) .48601(15) .0402(4) Uani d . 1 . . F
H1 .214(2) .262(2) .444(3) .035(9) Uiso d . 1 . . H
H2 .181(2) .291(2) .524(2) .024(8) Uiso d . 1 . . H
H7A .412(3) .472(3) .603(3) .058(12) Uiso d . 1 . . H
H7B .426(3) .477(3) .710(3) .054(11) Uiso d . 1 . . H
H7C .521(3) .480(3) .679(3) .052(11) Uiso d . 1 . . H
H8A .501(3) .325(3) .456(3) .055(11) Uiso d . 1 . . H
H8B .441(3) .404(2) .477(3) .043(10) Uiso d . 1 . . H
H8C .558(3) .394(3) .532(3) .051(11) Uiso d . 1 . . H
H9A .529(3) .101(3) .521(3) .072(14) Uiso d . 1 . . H
H9B .485(4) .174(3) .453(4) .080(15) Uiso d . 1 . . H
H9C .594(4) .179(3) .516(3) .077(14) Uiso d . 1 . . H
H10A .473(3) .033(3) .621(3) .062(12) Uiso d . 1 . . H
H10B .564(3) .036(3) .712(3) .064(12) Uiso d . 1 . . H
H10C .461(3) .030(3) .717(3) .062(13) Uiso d . 1 . . H
H11A .487(3) .195(3) .916(3) .052(11) Uiso d . 1 . . H
H11B .504(3) .102(3) .864(3) .053(11) Uiso d . 1 . . H
H11C .404(3) .144(3) .844(3) .050(12) Uiso d . 1 . . H
H12A .474(3) .350(2) .894(3) .041(10) Uiso d . 1 . . H
H12B .393(3) .409(3) .818(3) .042(10) Uiso d . 1 . . H
H12C .372(3) .315(2) .852(2) .036(9) Uiso d . 1 . . H
H15 .184(2) .599(2) .519(2) .031(8) Uiso d . 1 . . H
H17 .261(2) .512(2) .283(2) .031(8) Uiso d . 1 . . H
H19A .186(3) .498(3) .652(3) .054(11) Uiso d . 1 . . H
H19B .220(3) .407(3) .658(3) .047(11) Uiso d . 1 . . H
H19C .108(3) .420(2) .595(3) .043(10) Uiso d . 1 . . H
H20A .256(5) .705(5) .406(5) .13(3) Uiso d . 1 . . H
H20B .155(4) .687(4) .325(4) .097(18) Uiso d . 1 . . H
H20C .258(4) .676(4) .323(4) .087(18) Uiso d . 1 . . H
H21A .322(3) .289(2) .360(3) .045(10) Uiso d . 1 . . H
H21B .210(3) .305(2) .283(2) .039(9) Uiso d . 1 . . H
H21C .294(3) .355(3) .265(3) .057(11) Uiso d . 1 . . H

loop_
_atom_site_aniso_label
_atom_site_aniso_U_11
_atom_site_aniso_U_22
_atom_site_aniso_U_33
_atom_site_aniso_U_12
_atom_site_aniso_U_13
_atom_site_aniso_U_23
Ru1 .01329(9) .01369(9) .01486(9) .00034(7) .00585(7) -.00042(7)
S1 .0203(3) .0176(3) .0198(3) -.0005(2) .0073(2) -.0024(2)
S2 .0191(3) .0233(3) .0186(3) -.0029(2) .0088(2) .0014(2)
O1 .0178(9) .0303(10) .0195(8) -.0026(7) .0098(7) -.0026(7)
O2 .0588(15) .0243(11) .0446(13) -.0067(10) .0295(12) .0043(9)
O3 .0233(10) .0519(13) .0213(10) -.0031(9) .0040(8) .0020(9)
O4 .0236(9) .0183(9) .0196(9) -.0016(7) .0059(7) -.0025(7)
O5 .0300(11) .0349(11) .0386(12) .0019(9) .0192(9) -.0094(9)
O6 .0321(11) .0272(10) .0236(10) .0022(8) .0028(8) .0040(8)
N1 .0195(11) .0159(10) .0179(10) .0011(8) .0078(9) .0009(8)
C1 .0150(11) .0187(12) .0220(12) -.0031(9) .0050(10) -.0016(10)
C2 .0134(11) .0221(13) .0226(12) -.0028(9) .0071(10) .0004(10)
C3 .0137(12) .0222(12) .0270(13) -.0009(10) .0098(10) -.0040(10)
C4 .0120(11) .0219(13) .0281(13) .0020(9) .0041(10) .0021(10)
C5 .0132(11) .0231(12) .0194(12) -.0028(9) .0007(9) .0026(10)
C6 .0150(12) .0255(13) .0182(12) -.0043(10) .0048(10) -.0037(10)
C7 .0334(17) .0194(14) .0366(17) -.0046(12) .0156(14) -.0013(12)
C8 .0293(15) .0285(15) .0284(15) -.0048(12) .0171(12) .0030(12)
C9 .0299(16) .0325(17) .0409(18) .0038(13) .0205(14) -.0089(14)
C10 .0314(17) .0197(14) .0430(19) .0052(12) .0113(15) .0037(13)
C11 .0263(16) .0367(17) .0243(15) -.0045(13) .0026(12) .0087(12)
C12 .0278(15) .0329(16) .0220(14) -.0049(12) .0099(12) -.0076(12)
C13 .0162(12) .0168(12) .0201(12) .0011(9) .0034(10) .0029(9)
C14 .0233(13) .0193(13) .0252(13) .0023(10) .0084(11) .0025(10)
C15 .0304(15) .0177(13) .0355(16) .0033(11) .0099(12) .0013(11)
C16 .0222(14) .0225(14) .0345(15) -.0034(11) .0019(11) .0092(12)
C17 .0261(14) .0328(15) .0209(13) -.0050(12) .0045(11) .0082(11)
C18 .0195(12) .0243(13) .0184(12) -.0019(10) .0045(10) .0004(10)
C19 .046(2) .0258(15) .0292(15) .0050(14) .0199(14) -.0012(12)
C20 .048(2) .0274(18) .059(2) -.0018(16) .010(2) .0203(17)
C21 .0351(17) .0372(17) .0199(13) -.0046(14) .0120(13) -.0046(12)
C22 .0283(14) .0403(16) .0277(14) .0018(13) .0169(12) .0045(12)
C23 .0324(15) .0202(13) .0291(14) -.0046(11) .0109(12) -.0046(11)
F1 .0341(10) .0788(15) .0521(12) -.0096(10) .0315(10) -.0023(11)
F2 .0779(15) .0387(11) .0653(14) .0158(10) .0514(12) .0028(10)
F3 .0422(11) .0831(16) .0212(9) .0094(10) .0123(8) -.0016(9)
F4 .0546(12) .0280(10) .0611(13) .0022(9) .0170(10) .0180(9)
F5 .0724(15) .0421(11) .0481(12) -.0294(11) .0272(11) -.0264(10)
F6 .0349(10) .0392(10) .0545(12) -.0111(8) .0257(9) -.0045(9)

loop_
_atom_type_symbol
_atom_type_description
_atom_type_scat_dispersion_real
_atom_type_scat_dispersion_imag
_atom_type_scat_source
C C .0033 .0016 'International Tables Vol C Tables 4.2.6.8 and 6.1.1.4'
H H .0000 .0000 'International Tables Vol C Tables 4.2.6.8 and 6.1.1.4'
N N .0061 .0033 'International Tables Vol C Tables 4.2.6.8 and 6.1.1.4'
O O .0106 .0060 'International Tables Vol C Tables 4.2.6.8 and 6.1.1.4'
F F .0171 .0103 'International Tables Vol C Tables 4.2.6.8 and 6.1.1.4'
S S .1246 .1234 'International Tables Vol C Tables 4.2.6.8 and 6.1.1.4'
Ru Ru -1.2594 .8363 'International Tables Vol C Tables 4.2.6.8 and 6.1.1.4'

loop_
_geom_angle_atom_site_label_1
_geom_angle_atom_site_label_2
_geom_angle_atom_site_label_3
_geom_angle
_geom_angle_publ_flag
Cnt Ru1 O1 123.2 no
Cnt Ru1 O4 129.1 no
Cnt Ru1 N1 138.9 no
O1 Ru1 O4 81.68(7) yes
O1 Ru1 C4 115.16(8) no
O4 Ru1 C4 89.17(8) no
O1 Ru1 C6 86.07(8) no
O4 Ru1 C6 147.80(8) no
C4 Ru1 C6 69.37(10) no
O1 Ru1 C3 153.68(8) no
O4 Ru1 C3 96.43(8) no
C4 Ru1 C3 38.55(9) no
C6 Ru1 C3 81.77(9) no
O1 Ru1 N1 83.41(8) yes
O4 Ru1 N1 81.15(7) yes
C4 Ru1 N1 157.71(9) no
C6 Ru1 N1 126.92(9) no
C3 Ru1 N1 122.43(9) no
O1 Ru1 C5 87.55(8) no
O4 Ru1 C5 111.12(8) no
C4 Ru1 C5 37.80(10) no
C6 Ru1 C5 38.35(10) no
C3 Ru1 C5 68.52(9) no
N1 Ru1 C5 163.57(9) no
O1 Ru1 C1 113.67(8) no
O4 Ru1 C1 164.36(8) no
C4 Ru1 C1 81.63(10) no
C6 Ru1 C1 37.95(9) no
C3 Ru1 C1 68.55(9) no
N1 Ru1 C1 102.84(9) no
C5 Ru1 C1 68.41(9) no
O1 Ru1 C2 151.37(8) no
O4 Ru1 C2 126.88(8) no
C4 Ru1 C2 68.59(9) no
C6 Ru1 C2 68.33(9) no
C3 Ru1 C2 37.61(9) no
N1 Ru1 C2 101.44(9) no
C5 Ru1 C2 80.27(9) no
C1 Ru1 C2 37.70(9) no
O5 S1 O6 116.26(13) n
O5 S1 O4 114.41(12) n
O6 S1 O4 113.06(11) n
O5 S1 C23 104.30(13) n
O6 S1 C23 105.66(13) n
O4 S1 C23 101.03(12) n
O2 S2 O3 118.39(14) n
O2 S2 O1 114.21(13) n
O3 S2 O1 112.68(12) n
O2 S2 C22 103.94(13) n
O3 S2 C22 104.85(13) n
O1 S2 C22 99.99(12) n
S2 O1 Ru1 134.68(11) no
S1 O4 Ru1 136.99(11) no
C13 N1 Ru1 124.89(16) yes
C6 C1 C2 119.4(2) n
C6 C1 C7 121.2(2) no
C2 C1 C7 119.3(2) no
C6 C1 Ru1 69.81(14) no
C2 C1 Ru1 71.22(14) no
C7 C1 Ru1 134.4(2) no
C3 C2 C1 121.1(2) n
C3 C2 C8 120.6(2) no
C1 C2 C8 118.3(2) no
C3 C2 Ru1 70.60(14) no
C1 C2 Ru1 71.08(14) no
C8 C2 Ru1 133.44(19) no
C2 C3 C4 119.3(2) n
C2 C3 C9 120.3(3) no
C4 C3 C9 120.4(2) no
C2 C3 Ru1 71.79(14) no
C4 C3 Ru1 69.88(13) no
C9 C3 Ru1 132.0(2) no
C5 C4 C3 119.9(2) n
C5 C4 C10 120.3(3) no
C3 C4 C10 119.7(3) no
C5 C4 Ru1 72.07(14) no
C3 C4 Ru1 71.58(14) no
C10 C4 Ru1 124.4(2) no
C4 C5 C6 120.4(2) n
C4 C5 C11 121.0(2) no
C6 C5 C11 118.4(2) no
C4 C5 Ru1 70.13(14) no
C6 C5 Ru1 70.03(14) no
C11 C5 Ru1 128.06(19) no
C1 C6 C5 119.8(2) n
C1 C6 C12 120.8(2) no
C5 C6 C12 119.3(2) no
C1 C6 Ru1 72.25(14) no
C5 C6 Ru1 71.63(14) no
C12 C6 Ru1 126.62(19) no
C14 C13 C18 121.7(2) no
C14 C13 N1 119.1(2) no
C18 C13 N1 119.2(2) no
C15 C14 C13 117.8(2) no
C15 C14 C19 120.8(3) no
C13 C14 C19 121.3(2) no
C16 C15 C14 122.3(3) no
C17 C16 C15 118.1(2) no
C17 C16 C20 120.9(3) no
C15 C16 C20 121.0(3) no
C16 C17 C18 122.2(3) no
C17 C18 C13 117.8(2) no
C17 C18 C21 120.8(2) no
C13 C18 C21 121.3(2) no
F2 C22 F3 108.0(3) no
F2 C22 F1 107.8(2) no
F3 C22 F1 107.5(2) no
F2 C22 S2 112.31(19) no
F3 C22 S2 111.1(2) no
F1 C22 S2 110.0(2) no
F6 C23 F4 108.7(2) no
F6 C23 F5 108.5(2) no
F4 C23 F5 108.1(2) no
F6 C23 S1 112.03(19) no
F5 C23 S1 108.98(19) no

loop_
_geom_bond_atom_site_label_1
_geom_bond_atom_site_label_2
_geom_bond_site_symmetry_2
_geom_bond_distance
_geom_bond_publ_flag
Ru1 O1 . 2.1692(17) yes
Ru1 O4 . 2.1739(17) yes
Ru1 C4 . 2.175(2) n
Ru1 C6 . 2.179(2) n
Ru1 C3 . 2.197(2) n
Ru1 N1 . 2.198(2) yes
Ru1 C5 . 2.200(2) n
Ru1 C1 . 2.211(2) n
Ru1 C2 . 2.213(2) n
Ru1 Cg . 1.667 yes
S1 O5 . 1.4284(19) n
S1 O6 . 1.4383(19) n
S1 O4 . 1.4696(18) yes
S1 C23 . 1.830(3) n
S2 O2 . 1.421(2) n
S2 O3 . 1.439(2) n
S2 O1 . 1.4731(18) yes
S2 C22 . 1.832(3) n
N1 C13 . 1.444(3) yes
C1 C6 . 1.428(3) n
C1 C2 . 1.429(3) n
C1 C7 . 1.505(4) n
C2 C3 . 1.422(4) n
C2 C8 . 1.511(4) n
C3 C4 . 1.443(4) n
C3 C9 . 1.506(4) n
C4 C5 . 1.417(4) n
C4 C10 . 1.509(4) n
C5 C6 . 1.438(4) n
C5 C11 . 1.509(4) n
C6 C12 . 1.502(4) n
C13 C14 . 1.396(3) n
C13 C18 . 1.400(3) n
C14 C15 . 1.392(4) n
C14 C19 . 1.503(4) n
C15 C16 . 1.388(4) n
C16 C17 . 1.381(4) n
C16 C20 . 1.510(4) n
C17 C18 . 1.397(4) n
C18 C21 . 1.508(4) n
C22 F2 . 1.313(4) n
C22 F3 . 1.326(3) n
C22 F1 . 1.329(3) n
C23 F6 . 1.311(3) n
C23 F4 . 1.323(3) n
C23 F5 . 1.331(3) n
